data_4112594
loop_
_publ_author_name
'K. C. Nicolaou'
'Scott A. Snyder'
'Annie Z. Nalbandian'
'Deborah A. Longbottom'

_publ_section_title
;
 A New Method for the Stereoselective Synthesis of \a- and
 \b-Glycosylamines Using the Burgess Reagent
;
_journal_name_full 'Journal of the American Chemical Society'
_journal_page_first 6234
_journal_page_last 6235
_journal_paper_doi 10.1021/ja049293c
_journal_volume 126
_journal_year 2004
_chemical_formula_sum 'C7 H11 N O6 S'
_chemical_formula_weight 237.23
_chemical_name_systematic
; 
 ? 
;
_space_group_IT_number 2
_symmetry_cell_setting triclinic
_symmetry_space_group_name_Hall '-P 1'
_symmetry_space_group_name_H-M 'P -1'
_atom_sites_solution_hydrogens geom
_atom_sites_solution_primary direct
_atom_sites_solution_secondary difmap
_audit_creation_method SHELXL-97
_cell_angle_alpha 98.302(2)
_cell_angle_beta 92.386(2)
_cell_angle_gamma 110.468(2)
_cell_formula_units_Z 4
_cell_length_a 8.4206(9)
_cell_length_b 10.0277(11)
_cell_length_c 12.8830(14)
_cell_measurement_reflns_used 3347
_cell_measurement_temperature 296(2)
_cell_measurement_theta_max 27.0
_cell_measurement_theta_min 3.0
_cell_volume 1003.48(19)
_computing_cell_refinement 'Bruker SMART'
_computing_data_collection 'Bruker SMART'
_computing_data_reduction 'Bruker SAINT+'
_computing_molecular_graphics 'Bruker SHELXTL'
_computing_publication_material 'Bruker SHELXTL'
_computing_structure_refinement 'SHELXL-97 (Sheldrick, 1997)'
_computing_structure_solution 'SHELXS-97 (Sheldrick, 1997)'
_diffrn_ambient_temperature 296(2)
_diffrn_measured_fraction_theta_full 0.994
_diffrn_measured_fraction_theta_max 0.994
_diffrn_measurement_device_type 'CCD area detector'
_diffrn_measurement_method 'phi and omega scans'
_diffrn_radiation_monochromator graphite
_diffrn_radiation_source 'normal-focus sealed tube'
_diffrn_radiation_type MoK\a
_diffrn_radiation_wavelength 0.71073
_diffrn_reflns_av_R_equivalents 0.0195
_diffrn_reflns_av_sigmaI/netI 0.0313
_diffrn_reflns_limit_h_max 10
_diffrn_reflns_limit_h_min -9
_diffrn_reflns_limit_k_max 11
_diffrn_reflns_limit_k_min -11
_diffrn_reflns_limit_l_max 15
_diffrn_reflns_limit_l_min -15
_diffrn_reflns_number 6639
_diffrn_reflns_theta_full 24.99
_diffrn_reflns_theta_max 24.99
_diffrn_reflns_theta_min 1.61
_diffrn_standards_decay_% <1%
_exptl_absorpt_coefficient_mu 0.332
_exptl_absorpt_correction_T_max 0.9215
_exptl_absorpt_correction_T_min 0.9011
_exptl_absorpt_correction_type empirical
_exptl_absorpt_process_details 'SADABS (Sheldrick, 1999)'
_exptl_crystal_colour Colorless
_exptl_crystal_density_diffrn 1.570
_exptl_crystal_description Block-shaped
_exptl_crystal_F_000 496
_exptl_crystal_size_max 0.32
_exptl_crystal_size_mid 0.28
_exptl_crystal_size_min 0.25
_refine_diff_density_max 0.439
_refine_diff_density_min -0.221
_refine_diff_density_rms 0.064
_refine_ls_extinction_method none
_refine_ls_goodness_of_fit_ref 1.078
_refine_ls_hydrogen_treatment constr
_refine_ls_matrix_type full
_refine_ls_number_parameters 273
_refine_ls_number_reflns 3511
_refine_ls_number_restraints 0
_refine_ls_restrained_S_all 1.078
_refine_ls_R_factor_all 0.0660
_refine_ls_R_factor_gt 0.0527
_refine_ls_shift/su_max 0.013
_refine_ls_shift/su_mean 0.000
_refine_ls_structure_factor_coef Fsqd
_refine_ls_weighting_details 'calc w=1/[\s^2^(Fo^2^)+(0.0783P)^2^+0.1520P] where P=(Fo^2^+2Fc^2^)/3'
_refine_ls_weighting_scheme calc
_refine_ls_wR_factor_gt 0.1336
_refine_ls_wR_factor_ref 0.1437
_reflns_number_gt 2754
_reflns_number_total 3511
_reflns_threshold_expression >2sigma(I)
_cod_data_source_file ja049293csi20040209_020003.cif
_cod_data_source_block dann
_cod_database_code 4112594

loop_
_symmetry_equiv_pos_as_xyz
'x, y, z'
'-x, -y, -z'

loop_
_atom_site_label
_atom_site_type_symbol
_atom_site_fract_x
_atom_site_fract_y
_atom_site_fract_z
_atom_site_U_iso_or_equiv
_atom_site_adp_type
_atom_site_occupancy
_atom_site_symmetry_multiplicity
_atom_site_calc_flag
_atom_site_refinement_flags
S1A S 0.63665(8) 0.49379(7) 0.15272(5) 0.0437(2) Uani 1 1 d .
O1A O 0.3179(2) 0.3921(2) 0.30017(14) 0.0538(5) Uani 1 1 d .
O2A O 0.4541(2) 0.4272(2) 0.09344(15) 0.0569(5) Uani 1 1 d .
O3A O 0.8480(2) 0.4976(2) 0.33790(15) 0.0612(6) Uani 1 1 d .
O4A O 0.6304(2) 0.3389(2) 0.40383(13) 0.0625(6) Uani 1 1 d .
O5A O 0.7520(2) 0.4465(2) 0.09639(15) 0.0617(6) Uani 1 1 d .
O6A O 0.6762(3) 0.6425(2) 0.1812(2) 0.0740(6) Uani 1 1 d .
N1A N 0.5816(2) 0.4064(2) 0.25381(15) 0.0405(5) Uani 1 1 d .
C1A C 0.1364(3) 0.3315(4) 0.2731(2) 0.0633(8) Uani 1 1 d .
H1AA H 0.0819 0.3843 0.3189 0.076 Uiso 1 1 calc R
H1AB H 0.0933 0.2316 0.2834 0.076 Uiso 1 1 calc R
C2A C 0.0948(3) 0.3394(3) 0.1607(2) 0.0600(8) Uani 1 1 d .
H2AA H -0.0278 0.3027 0.1439 0.072 Uiso 1 1 calc R
H2AB H 0.1393 0.4391 0.1501 0.072 Uiso 1 1 calc R
C3A C 0.1717(3) 0.2520(3) 0.0901(2) 0.0533(7) Uani 1 1 d .
H3AA H 0.1595 0.2693 0.0185 0.064 Uiso 1 1 calc R
H3AB H 0.1104 0.1502 0.0904 0.064 Uiso 1 1 calc R
C4A C 0.3576(3) 0.2884(3) 0.12393(18) 0.0420(6) Uani 1 1 d .
H4AA H 0.3962 0.2131 0.0895 0.050 Uiso 1 1 calc R
C5A C 0.4037(3) 0.3149(3) 0.24204(18) 0.0380(5) Uani 1 1 d .
H5AB H 0.3884 0.2240 0.2673 0.046 Uiso 1 1 calc R
C6A C 0.7021(3) 0.4208(3) 0.33453(19) 0.0448(6) Uani 1 1 d .
C7A C 0.7443(4) 0.3285(5) 0.4869(3) 0.0935(13) Uani 1 1 d .
H7AA H 0.6807 0.2604 0.5289 0.112 Uiso 1 1 calc R
H7AB H 0.7981 0.4215 0.5304 0.112 Uiso 1 1 calc R
H7AC H 0.8297 0.2966 0.4563 0.112 Uiso 1 1 calc R
S1B S 0.64819(8) 1.00494(7) 0.17180(6) 0.0488(2) Uani 1 1 d .
O1B O 0.3314(2) 0.8810(2) 0.31650(14) 0.0539(5) Uani 1 1 d .
O2B O 0.4653(2) 0.9476(2) 0.11382(16) 0.0648(6) Uani 1 1 d .
O3B O 0.8575(2) 0.9888(2) 0.35016(16) 0.0667(6) Uani 1 1 d .
O4B O 0.6423(2) 0.8144(2) 0.40507(14) 0.0611(6) Uani 1 1 d .
O5B O 0.7618(3) 0.9643(2) 0.10878(16) 0.0640(6) Uani 1 1 d .
O6B O 0.6905(3) 1.1515(2) 0.2125(2) 0.0842(8) Uani 1 1 d .
N1B N 0.5929(2) 0.9015(2) 0.26387(16) 0.0432(5) Uani 1 1 d .
C1B C 0.1494(3) 0.8225(4) 0.2909(2) 0.0639(8) Uani 1 1 d .
H1BA H 0.0959 0.8684 0.3427 0.077 Uiso 1 1 calc R
H1BB H 0.1068 0.7197 0.2928 0.077 Uiso 1 1 calc R
C2B C 0.1052(3) 0.8474(3) 0.1839(2) 0.0627(8) Uani 1 1 d .
H2BA H 0.1488 0.9500 0.1817 0.075 Uiso 1 1 calc R
H2BB H -0.0176 0.8117 0.1684 0.075 Uiso 1 1 calc R
C3B C 0.1811(3) 0.7707(3) 0.1032(2) 0.0588(8) Uani 1 1 d .
H3BA H 0.1682 0.8003 0.0358 0.071 Uiso 1 1 calc R
H3BB H 0.1193 0.6675 0.0950 0.071 Uiso 1 1 calc R
C4B C 0.3678(3) 0.8024(3) 0.13333(19) 0.0479(6) Uani 1 1 d .
H4BA H 0.4048 0.7312 0.0912 0.058 Uiso 1 1 calc R
C5B C 0.4151(3) 0.8108(3) 0.24966(18) 0.0388(5) Uani 1 1 d .
H5BB H 0.3990 0.7149 0.2663 0.047 Uiso 1 1 calc R
C6B C 0.7129(3) 0.9080(3) 0.3431(2) 0.0467(6) Uani 1 1 d .
C7B C 0.7541(4) 0.8037(4) 0.4886(2) 0.0813(11) Uani 1 1 d .
H7BA H 0.6914 0.7294 0.5264 0.098 Uiso 1 1 calc R
H7BB H 0.7994 0.8943 0.5359 0.098 Uiso 1 1 calc R
H7BC H 0.8458 0.7803 0.4591 0.098 Uiso 1 1 calc R

loop_
_atom_site_aniso_label
_atom_site_aniso_U_11
_atom_site_aniso_U_22
_atom_site_aniso_U_33
_atom_site_aniso_U_23
_atom_site_aniso_U_13
_atom_site_aniso_U_12
S1A 0.0343(4) 0.0445(4) 0.0582(4) 0.0213(3) 0.0143(3) 0.0155(3)
O1A 0.0325(10) 0.0711(13) 0.0510(10) -0.0054(9) 0.0081(8) 0.0161(9)
O2A 0.0407(11) 0.0741(13) 0.0615(11) 0.0402(10) 0.0078(9) 0.0158(10)
O3A 0.0343(11) 0.0701(14) 0.0683(12) 0.0081(10) -0.0022(9) 0.0077(10)
O4A 0.0401(11) 0.1028(16) 0.0380(9) 0.0224(10) 0.0011(8) 0.0140(11)
O5A 0.0533(12) 0.0847(15) 0.0627(12) 0.0275(11) 0.0270(10) 0.0356(11)
O6A 0.0661(14) 0.0449(12) 0.1164(18) 0.0286(11) 0.0221(13) 0.0196(10)
N1A 0.0291(11) 0.0468(12) 0.0438(11) 0.0124(9) 0.0048(8) 0.0096(9)
C1A 0.0349(15) 0.087(2) 0.0630(18) 0.0001(16) 0.0094(13) 0.0205(15)
C2A 0.0323(14) 0.0667(19) 0.083(2) 0.0238(16) 0.0008(14) 0.0166(13)
C3A 0.0396(15) 0.0698(19) 0.0462(14) 0.0159(13) -0.0035(12) 0.0129(13)
C4A 0.0397(14) 0.0463(14) 0.0399(12) 0.0106(11) 0.0053(10) 0.0141(11)
C5A 0.0301(12) 0.0412(13) 0.0410(12) 0.0119(10) 0.0050(10) 0.0086(10)
C6A 0.0341(14) 0.0534(16) 0.0416(13) 0.0014(11) 0.0028(11) 0.0119(12)
C7A 0.063(2) 0.162(4) 0.0519(18) 0.039(2) -0.0072(16) 0.029(2)
S1B 0.0385(4) 0.0466(4) 0.0691(5) 0.0247(3) 0.0185(3) 0.0178(3)
O1B 0.0345(10) 0.0714(13) 0.0495(10) 0.0002(9) 0.0081(8) 0.0150(9)
O2B 0.0461(12) 0.0847(15) 0.0741(13) 0.0501(11) 0.0123(10) 0.0214(11)
O3B 0.0327(11) 0.0758(14) 0.0798(14) 0.0107(11) -0.0054(10) 0.0072(10)
O4B 0.0423(11) 0.0941(16) 0.0432(10) 0.0232(10) -0.0014(8) 0.0161(11)
O5B 0.0548(13) 0.0793(15) 0.0711(13) 0.0298(11) 0.0290(10) 0.0314(11)
O6B 0.0762(16) 0.0442(12) 0.140(2) 0.0268(13) 0.0325(15) 0.0248(11)
N1B 0.0297(11) 0.0481(12) 0.0491(11) 0.0126(9) 0.0047(9) 0.0091(9)
C1B 0.0334(15) 0.084(2) 0.0692(19) 0.0060(16) 0.0114(13) 0.0169(15)
C2B 0.0333(15) 0.067(2) 0.089(2) 0.0201(17) 0.0010(14) 0.0181(14)
C3B 0.0419(16) 0.075(2) 0.0546(16) 0.0158(14) -0.0070(13) 0.0148(14)
C4B 0.0417(15) 0.0579(17) 0.0447(14) 0.0096(12) 0.0017(11) 0.0186(13)
C5B 0.0298(13) 0.0420(14) 0.0433(13) 0.0105(10) 0.0032(10) 0.0102(10)
C6B 0.0333(14) 0.0570(16) 0.0454(14) 0.0011(12) 0.0010(11) 0.0143(12)
C7B 0.061(2) 0.129(3) 0.0560(18) 0.0309(19) -0.0048(15) 0.031(2)

loop_
_atom_type_symbol
_atom_type_description
_atom_type_scat_dispersion_real
_atom_type_scat_dispersion_imag
_atom_type_scat_source
C C 0.0033 0.0016 'International Tables Vol C Tables 4.2.6.8 and 6.1.1.4'
H H 0.0000 0.0000 'International Tables Vol C Tables 4.2.6.8 and 6.1.1.4'
N N 0.0061 0.0033 'International Tables Vol C Tables 4.2.6.8 and 6.1.1.4'
O O 0.0106 0.0060 'International Tables Vol C Tables 4.2.6.8 and 6.1.1.4'
S S 0.1246 0.1234 'International Tables Vol C Tables 4.2.6.8 and 6.1.1.4'

loop_
_geom_angle_atom_site_label_1
_geom_angle_atom_site_label_2
_geom_angle_atom_site_label_3
_geom_angle
O6A S1A O5A 118.06(14)
O6A S1A O2A 108.06(12)
O5A S1A O2A 111.08(12)
O6A S1A N1A 112.32(13)
O5A S1A N1A 110.70(11)
O2A S1A N1A 93.94(9)
C5A O1A C1A 112.67(19)
C4A O2A S1A 111.18(14)
C6A O4A C7A 116.3(2)
C6A N1A C5A 126.9(2)
C6A N1A S1A 120.43(17)
C5A N1A S1A 112.59(15)
O1A C1A C2A 110.1(2)
C3A C2A C1A 109.6(2)
C2A C3A C4A 112.0(2)
O2A C4A C3A 108.2(2)
O2A C4A C5A 103.36(18)
C3A C4A C5A 115.1(2)
O1A C5A N1A 107.00(19)
O1A C5A C4A 113.97(19)
N1A C5A C4A 102.86(18)
O3A C6A O4A 127.4(2)
O3A C6A N1A 122.9(3)
O4A C6A N1A 109.7(2)
O6B S1B O5B 118.19(14)
O6B S1B O2B 108.10(13)
O5B S1B O2B 111.22(13)
O6B S1B N1B 112.24(14)
O5B S1B N1B 110.51(11)
O2B S1B N1B 93.90(10)
C5B O1B C1B 112.4(2)
C4B O2B S1B 111.10(15)
C6B O4B C7B 116.3(2)
C6B N1B C5B 126.9(2)
C6B N1B S1B 120.29(18)
C5B N1B S1B 112.86(16)
O1B C1B C2B 110.1(2)
C1B C2B C3B 109.7(2)
C2B C3B C4B 112.2(2)
O2B C4B C3B 108.4(2)
O2B C4B C5B 103.3(2)
C3B C4B C5B 114.9(2)
O1B C5B N1B 106.78(19)
O1B C5B C4B 113.88(19)
N1B C5B C4B 102.72(19)
O3B C6B O4B 127.7(2)
O3B C6B N1B 122.4(3)
O4B C6B N1B 109.9(2)

loop_
_geom_bond_atom_site_label_1
_geom_bond_atom_site_label_2
_geom_bond_distance
S1A O6A 1.398(2)
S1A O5A 1.4064(19)
S1A O2A 1.5589(19)
S1A N1A 1.665(2)
O1A C5A 1.397(3)
O1A C1A 1.439(3)
O2A C4A 1.464(3)
O3A C6A 1.196(3)
O4A C6A 1.321(3)
O4A C7A 1.447(3)
N1A C6A 1.377(3)
N1A C5A 1.445(3)
C1A C2A 1.495(4)
C2A C3A 1.494(4)
C3A C4A 1.507(3)
C4A C5A 1.516(3)
S1B O6B 1.399(2)
S1B O5B 1.408(2)
S1B O2B 1.556(2)
S1B N1B 1.662(2)
O1B C5B 1.398(3)
O1B C1B 1.440(3)
O2B C4B 1.464(3)
O3B C6B 1.195(3)
O4B C6B 1.319(3)
O4B C7B 1.440(3)
N1B C6B 1.384(3)
N1B C5B 1.442(3)
C1B C2B 1.491(4)
C2B C3B 1.499(4)
C3B C4B 1.513(3)
C4B C5B 1.517(3)

loop_
_geom_torsion_atom_site_label_1
_geom_torsion_atom_site_label_2
_geom_torsion_atom_site_label_3
_geom_torsion_atom_site_label_4
_geom_torsion
O6A S1A O2A C4A -140.02(18)
O5A S1A O2A C4A 88.98(18)
N1A S1A O2A C4A -25.00(18)
O6A S1A N1A C6A -71.1(2)
O5A S1A N1A C6A 63.3(2)
O2A S1A N1A C6A 177.55(19)
O6A S1A N1A C5A 111.58(18)
O5A S1A N1A C5A -114.08(18)
O2A S1A N1A C5A 0.22(18)
C5A O1A C1A C2A -63.4(3)
O1A C1A C2A C3A 62.1(3)
C1A C2A C3A C4A -50.2(3)
S1A O2A C4A C3A 163.65(17)
S1A O2A C4A C5A 41.1(2)
C2A C3A C4A O2A -75.5(3)
C2A C3A C4A C5A 39.5(3)
C1A O1A C5A N1A 164.2(2)
C1A O1A C5A C4A 51.2(3)
C6A N1A C5A O1A 85.1(3)
S1A N1A C5A O1A -97.75(18)
C6A N1A C5A C4A -154.5(2)
S1A N1A C5A C4A 22.6(2)
O2A C4A C5A O1A 78.1(2)
C3A C4A C5A O1A -39.7(3)
O2A C4A C5A N1A -37.4(2)
C3A C4A C5A N1A -155.1(2)
C7A O4A C6A O3A -7.5(4)
C7A O4A C6A N1A 172.7(3)
C5A N1A C6A O3A 178.9(2)
S1A N1A C6A O3A 2.0(4)
C5A N1A C6A O4A -1.3(3)
S1A N1A C6A O4A -178.21(17)
O6B S1B O2B C4B -140.26(19)
O5B S1B O2B C4B 88.45(19)
N1B S1B O2B C4B -25.33(19)
O6B S1B N1B C6B -68.2(2)
O5B S1B N1B C6B 66.1(2)
O2B S1B N1B C6B -179.6(2)
O6B S1B N1B C5B 111.97(19)
O5B S1B N1B C5B -113.77(18)
O2B S1B N1B C5B 0.61(19)
C5B O1B C1B C2B -64.2(3)
O1B C1B C2B C3B 61.9(3)
C1B C2B C3B C4B -49.4(3)
S1B O2B C4B C3B 163.64(18)
S1B O2B C4B C5B 41.3(2)
C2B C3B C4B O2B -76.1(3)
C2B C3B C4B C5B 38.9(3)
C1B O1B C5B N1B 164.8(2)
C1B O1B C5B C4B 52.2(3)
C6B N1B C5B O1B 82.4(3)
S1B N1B C5B O1B -97.81(19)
C6B N1B C5B C4B -157.5(2)
S1B N1B C5B C4B 22.3(2)
O2B C4B C5B O1B 77.8(2)
C3B C4B C5B O1B -40.0(3)
O2B C4B C5B N1B -37.2(2)
C3B C4B C5B N1B -155.1(2)
C7B O4B C6B O3B -2.9(4)
C7B O4B C6B N1B 177.1(2)
C5B N1B C6B O3B -178.4(2)
S1B N1B C6B O3B 1.7(4)
C5B N1B C6B O4B 1.6(3)
S1B N1B C6B O4B -178.20(17)
